data_7119451
loop_
_publ_author_name
Yuta
Tsubonouchi
Shu
Lin
Alexander
R.
Parent
Gary
W.
Brudvig
Ken
Sakai

_publ_section_title
;
 Light-induced water oxidation catalyzed by an oxido-bridged triruthenium
 complex with a Ru-O-Ru-O-Ru motif
;
_journal_name_full Chem.Commun.
_journal_page_first 8018
_journal_volume 52
_journal_year 2016
_chemical_formula_iupac 'C60 H82 B F4 N10 O32 Ru3 S2'
_chemical_formula_moiety 'C60 H82 B F4 N10 O32 Ru3 S2'
_chemical_formula_sum 'C60 H82 B F4 N10 O32 Ru3 S2'
_chemical_formula_weight 1909.50
_chemical_name_systematic {[Ru3.5(bda)(pic)2(?-O)]2RuIV(pic)2(H2O)2}2+
_space_group_IT_number 2
_symmetry_cell_setting triclinic
_symmetry_space_group_name_Hall '-P 1'
_symmetry_space_group_name_H-M 'P -1'
_atom_sites_solution_hydrogens geom
_atom_sites_solution_primary direct
_atom_sites_solution_secondary difmap
_audit_update_record
;
2016-04-04 deposited with the CCDC.
2016-05-31 downloaded from the CCDC.
;
_cell_angle_alpha 65.62(3)
_cell_angle_beta 84.91(3)
_cell_angle_gamma 71.63(3)
_cell_formula_units_Z 2
_cell_length_a 15.229(3)
_cell_length_b 17.001(3)
_cell_length_c 17.204(3)
_cell_measurement_reflns_used 29112
_cell_measurement_temperature 100(2)
_cell_measurement_theta_max 19.98
_cell_measurement_theta_min 3.02
_cell_volume 3845.9(17)
_computing_cell_refinement 'APEX2 (Bruker AXS, 2006)'
_computing_data_collection 'APEX2 (Bruker AXS, 2006)'
_computing_data_reduction 'SAINT (Bruker AXS, 2004)'
_computing_molecular_graphics 'KENX (Sakai, 2004)'
_computing_publication_material
;
SHELXL97, TEXSAN (Molecular Structure Corporation, 2001), 
KENX, and ORTEP (Johnson, 1976)
;
_computing_structure_refinement 'SHELXL97 (Sheldrick, 1997)'
_computing_structure_solution 'SHELXS97 (Sheldrick, 1997)'
_diffrn_ambient_temperature 100(2)
_diffrn_measured_fraction_theta_full 0.996
_diffrn_measured_fraction_theta_max 0.996
_diffrn_measurement_device 'Rigaku R_AXIS RAPID imaging plate'
_diffrn_measurement_method 'phi and omega scans'
_diffrn_radiation_monochromator graphite
_diffrn_radiation_source 'sealed tube'
_diffrn_radiation_type MoK\a
_diffrn_radiation_wavelength 0.71073
_diffrn_reflns_av_R_equivalents 0.1279
_diffrn_reflns_av_sigmaI/netI 0.0714
_diffrn_reflns_limit_h_max 14
_diffrn_reflns_limit_h_min -14
_diffrn_reflns_limit_k_max 16
_diffrn_reflns_limit_k_min -16
_diffrn_reflns_limit_l_max 16
_diffrn_reflns_limit_l_min -16
_diffrn_reflns_number 50447
_diffrn_reflns_theta_full 19.98
_diffrn_reflns_theta_max 19.98
_diffrn_reflns_theta_min 3.02
_diffrn_standards_decay_% NONE
_diffrn_standards_number NONE
_exptl_absorpt_coefficient_mu 0.737
_exptl_absorpt_correction_T_max 0.863
_exptl_absorpt_correction_T_min 0.633
_exptl_absorpt_correction_type empirical
_exptl_absorpt_process_details '(SADABS; Sheldrick, G. M., 1996)'
_exptl_crystal_colour brown
_exptl_crystal_density_diffrn 1.649
_exptl_crystal_density_meas ?
_exptl_crystal_density_method 'not measured'
_exptl_crystal_description prisms
_exptl_crystal_F_000 1946
_exptl_crystal_size_max 0.3
_exptl_crystal_size_mid 0.2
_exptl_crystal_size_min 0.2
_refine_diff_density_max 1.138
_refine_diff_density_min -0.596
_refine_ls_extinction_coef 'not refined'
_refine_ls_extinction_expression not_defined
_refine_ls_extinction_method none
_refine_ls_goodness_of_fit_ref 1.086
_refine_ls_hydrogen_treatment mixed
_refine_ls_matrix_type full
_refine_ls_number_parameters 1037
_refine_ls_number_reflns 7140
_refine_ls_number_restraints 44
_refine_ls_restrained_S_all 1.084
_refine_ls_R_factor_all 0.0871
_refine_ls_R_factor_gt 0.0598
_refine_ls_shift/su_max 0.010
_refine_ls_shift/su_mean 0.000
_refine_ls_structure_factor_coef Fsqd
_refine_ls_weighting_details 'calc w=1/[\s^2^(Fo^2^)+(0.0679P)^2^+25.3847P] where P=(Fo^2^+2Fc^2^)/3'
_refine_ls_weighting_scheme calc
_refine_ls_wR_factor_gt 0.1511
_refine_ls_wR_factor_ref 0.1657
_reflns_number_gt 5188
_reflns_number_total 7140
_reflns_threshold_expression I>2\s(I)
_cod_data_source_file c6cc02816k2.cif
_cod_data_source_block rut3k
_cod_depositor_comments
;
The following automatic conversions were performed:

'_exptl_crystal_density_meas' value 'not measured' was changed to '?'
- the value is perceived as not measured.

Automatic conversion script
Id: cif_fix_values 4624 2016-04-14 12:54:50Z antanas 
;
_cod_original_cell_volume 3846.1(13)
_cod_database_code 7119451

loop_
_symmetry_equiv_pos_as_xyz
'x, y, z'
'-x, -y, -z'

loop_
_atom_site_label
_atom_site_type_symbol
_atom_site_fract_x
_atom_site_fract_y
_atom_site_fract_z
_atom_site_U_iso_or_equiv
_atom_site_adp_type
_atom_site_occupancy
_atom_site_symmetry_multiplicity
_atom_site_calc_flag
_atom_site_refinement_flags
_atom_site_disorder_assembly
_atom_site_disorder_group
Ru1 Ru 0.52401(6) 0.97577(6) 0.25859(6) 0.0242(3) Uani 1 1 d . . .
Ru2 Ru 0.67610(6) 0.74273(6) 0.31745(6) 0.0235(3) Uani 1 1 d . . .
Ru3 Ru 0.37193(6) 1.20831(6) 0.20088(6) 0.0236(3) Uani 1 1 d . . .
S1 S -0.1952(2) 1.2206(2) 0.30157(19) 0.0329(8) Uani 1 1 d . . .
S2 S -0.0596(2) 1.3398(2) 0.12014(19) 0.0333(8) Uani 1 1 d . . .
F1A F 0.1736(11) 0.7232(13) 0.1641(10) 0.096(2) Uiso 0.561(8) 1 d PD . .
F1B F 0.1972(14) 0.7151(16) 0.1564(12) 0.096(2) Uiso 0.439(8) 1 d PD . .
F2A F 0.2198(11) 0.7688(10) 0.2531(11) 0.096(2) Uiso 0.561(8) 1 d PD . .
F2B F 0.3122(12) 0.7489(13) 0.1947(12) 0.096(2) Uiso 0.439(8) 1 d PD . .
F3A F 0.3147(9) 0.6552(11) 0.2237(10) 0.096(2) Uiso 0.561(8) 1 d PD . .
F3B F 0.2840(14) 0.6184(11) 0.2775(12) 0.096(2) Uiso 0.439(8) 1 d PD . .
F4A F 0.1933(11) 0.6367(10) 0.3026(9) 0.096(2) Uiso 0.561(8) 1 d PD . .
F4B F 0.1854(13) 0.7519(13) 0.2692(13) 0.096(2) Uiso 0.439(8) 1 d PD . .
O1 O 0.6055(4) 0.8618(4) 0.2992(4) 0.0235(18) Uani 1 1 d . . .
O2 O 0.4431(4) 1.0893(4) 0.2173(4) 0.0229(18) Uani 1 1 d . . .
O3 O 0.5006(4) 0.9629(5) 0.1484(4) 0.0263(18) Uani 1 1 d . . .
H3A H 0.4838 0.9160 0.1615 0.039 Uiso 1 1 calc R . .
H3B H 0.4664 1.0134 0.1129 0.039 Uiso 1 1 d R . .
O4 O 0.5476(4) 0.9890(4) 0.3674(4) 0.0241(18) Uani 1 1 d . . .
H4A H 0.5303 1.0449 0.3581 0.036 Uiso 1 1 calc R . .
H4B H 0.5749 0.9371 0.4056 0.036 Uiso 1 1 d R . .
O5 O 0.6230(5) 0.7498(5) 0.2107(4) 0.0303(19) Uani 1 1 d . . .
O6 O 0.6231(6) 0.6736(5) 0.1319(5) 0.044(2) Uani 1 1 d . . .
O7 O 0.6405(5) 0.8348(5) 0.4722(4) 0.0306(19) Uani 1 1 d . . .
O8 O 0.7688(5) 0.8751(5) 0.4240(5) 0.0293(19) Uani 1 1 d . . .
O9 O 0.4376(5) 1.2035(5) 0.3011(4) 0.0260(18) Uani 1 1 d . . .
O10 O 0.4546(5) 1.2860(5) 0.3680(5) 0.036(2) Uani 1 1 d . . .
O11 O 0.3955(6) 1.1179(5) 0.0521(5) 0.038(2) Uani 1 1 d . . .
O12 O 0.2641(6) 1.0784(6) 0.0860(5) 0.040(2) Uani 1 1 d . . .
O13 O -0.2452(5) 1.1654(5) 0.2940(5) 0.046(2) Uani 1 1 d . . .
O14 O -0.2444(5) 1.2849(5) 0.3361(5) 0.039(2) Uani 1 1 d . . .
O15 O -0.1010(5) 1.1725(5) 0.3356(5) 0.037(2) Uani 1 1 d . . .
O16 O -0.1891(5) 1.2802(5) 0.1985(5) 0.035(2) Uani 1 1 d . . .
O17 O -0.1419(5) 1.3461(5) 0.1892(5) 0.036(2) Uani 1 1 d . . .
O18 O -0.0257(5) 1.4089(5) 0.1229(5) 0.040(2) Uani 1 1 d . . .
O19 O -0.1070(5) 1.3642(5) 0.0417(5) 0.034(2) Uani 1 1 d . . .
O20 O 0.0037(5) 1.2487(5) 0.1559(5) 0.044(2) Uani 1 1 d . . .
O21 O -0.0089(5) 1.0031(5) 0.3048(5) 0.042(2) Uani 1 1 d D . .
O22 O -0.0229(5) 1.2574(5) 0.4157(5) 0.036(2) Uani 1 1 d . . .
O23 O 1.0396(6) 0.6896(5) 0.0948(5) 0.044(2) Uani 1 1 d . . .
O24 O 0.9578(5) 0.8414(5) 0.4107(5) 0.034(2) Uani 1 1 d D . .
O25 O 0.6162(6) 1.1047(6) 0.3879(5) 0.034(2) Uani 1 1 d D . .
O26A O 0.4943(16) 1.5725(14) 0.2487(16) 0.099(8) Uani 0.50 1 d P . .
O26B O 0.5765(12) 0.3923(13) 0.2738(13) 0.070(6) Uani 0.50 1 d P . .
O27 O 0.0502(7) 0.6727(6) 0.4085(7) 0.057(3) Uani 1 1 d D . .
O28 O -0.0407(5) 1.5767(5) 0.2417(5) 0.042(2) Uani 1 1 d . . .
O29 O 0.9564(5) 0.6147(5) 0.7208(5) 0.036(2) Uani 1 1 d . . .
O30 O 0.4436(6) 0.8396(6) 0.1287(7) 0.067(3) Uani 1 1 d . . .
O31 O 0.0783(6) 1.0810(6) 0.1463(6) 0.062(3) Uani 1 1 d . . .
O32 O 0.2565(10) 0.9070(9) 0.1022(8) 0.129(5) Uani 1 1 d . . .
N1 N 0.6269(6) 1.0316(6) 0.1941(6) 0.026(2) Uani 1 1 d . . .
N2 N 0.4180(6) 0.9215(6) 0.3224(6) 0.024(2) Uani 1 1 d . . .
N3 N 0.7749(6) 0.7935(6) 0.2404(5) 0.026(2) Uani 1 1 d . . .
N4 N 0.5724(6) 0.6894(6) 0.3905(6) 0.028(2) Uani 1 1 d . . .
N5 N 0.7417(6) 0.6184(5) 0.3212(6) 0.021(2) Uani 1 1 d . . .
N6 N 0.4666(6) 1.2688(6) 0.1187(6) 0.025(2) Uani 1 1 d . . .
N7 N 0.2821(6) 1.1534(6) 0.2879(6) 0.020(2) Uani 1 1 d . . .
N8 N 0.2731(6) 1.2666(6) 0.0987(6) 0.026(2) Uani 1 1 d . . .
N9 N 0.7651(6) 0.6823(6) 0.4269(6) 0.026(2) Uani 1 1 d . . .
N10 N 0.3054(6) 1.3301(6) 0.2022(6) 0.027(2) Uani 1 1 d . . .
C1 C 0.6162(7) 1.0872(7) 0.1103(7) 0.024(3) Uani 1 1 d . . .
H1 H 0.5615 1.0984 0.0797 0.029 Uiso 1 1 calc R . .
C2 C 0.6813(8) 1.1287(8) 0.0668(8) 0.034(3) Uani 1 1 d . . .
H2 H 0.6693 1.1689 0.0082 0.041 Uiso 1 1 calc R . .
C3 C 0.3398(8) 0.9418(7) 0.2768(7) 0.029(3) Uani 1 1 d . . .
H3 H 0.3342 0.9799 0.2175 0.035 Uiso 1 1 calc R . .
C4 C 0.2683(8) 0.9079(8) 0.3147(7) 0.028(3) Uani 1 1 d . . .
H4 H 0.2139 0.9246 0.2811 0.034 Uiso 1 1 calc R . .
C5 C 0.2731(7) 0.8512(7) 0.3992(7) 0.024(3) Uani 1 1 d . . .
C6 C 0.7085(8) 1.0143(7) 0.2342(7) 0.027(3) Uani 1 1 d . . .
H6 H 0.7189 0.9747 0.2931 0.032 Uiso 1 1 calc R . .
C7 C 0.3538(8) 0.8315(7) 0.4461(7) 0.025(3) Uani 1 1 d . . .
H7 H 0.3603 0.7935 0.5055 0.030 Uiso 1 1 calc R . .
C8 C 0.7640(8) 1.1125(8) 0.1078(7) 0.029(3) Uani 1 1 d . . .
C9 C 0.7756(8) 1.0517(7) 0.1932(8) 0.029(3) Uani 1 1 d . . .
H9 H 0.8319 1.0359 0.2238 0.035 Uiso 1 1 calc R . .
C10 C 0.5404(8) 1.2754(8) 0.1505(7) 0.030(3) Uani 1 1 d . . .
H10 H 0.5534 1.2458 0.2105 0.036 Uiso 1 1 calc R . .
C11 C 0.4557(9) 1.3070(8) 0.0338(8) 0.038(3) Uani 1 1 d . . .
H11 H 0.4065 1.3012 0.0084 0.046 Uiso 1 1 calc R . .
C12 C 0.5125(9) 1.3550(8) -0.0199(8) 0.044(3) Uani 1 1 d . . .
H12 H 0.5016 1.3805 -0.0801 0.052 Uiso 1 1 calc R . .
C13 C 0.7206(7) 0.5993(8) 0.2574(7) 0.025(3) Uani 1 1 d . . .
C14 C 0.8014(7) 0.5573(8) 0.3860(7) 0.024(3) Uani 1 1 d . . .
C15 C 0.8425(7) 0.4693(8) 0.3910(7) 0.029(3) Uani 1 1 d . . .
H15 H 0.8839 0.4246 0.4376 0.035 Uiso 1 1 calc R . .
C16 C 0.7475(8) 0.8572(8) 0.1607(8) 0.035(3) Uani 1 1 d . . .
H16 H 0.6846 0.8756 0.1422 0.042 Uiso 1 1 calc R . .
C17 C 0.8083(9) 0.8972(7) 0.1042(7) 0.027(3) Uani 1 1 d . . .
H17 H 0.7866 0.9414 0.0483 0.033 Uiso 1 1 calc R . .
C18 C 0.7252(9) 0.8197(8) 0.4558(7) 0.029(3) Uani 1 1 d . . .
C19 C 0.8211(7) 0.4488(8) 0.3260(7) 0.029(3) Uani 1 1 d . . .
H19 H 0.8488 0.3896 0.3276 0.035 Uiso 1 1 calc R . .
C20 C 0.1980(7) 0.8098(8) 0.4391(7) 0.032(3) Uani 1 1 d . . .
H20A H 0.1375 0.8557 0.4185 0.048 Uiso 1 1 calc R . .
H20B H 0.2042 0.7875 0.5014 0.048 Uiso 1 1 calc R . .
H20C H 0.2032 0.7592 0.4236 0.048 Uiso 1 1 calc R . .
C21 C 0.5845(8) 1.3654(8) 0.0143(8) 0.036(3) Uani 1 1 d . . .
C22 C 0.2543(8) 1.2296(7) 0.0478(7) 0.027(3) Uani 1 1 d . . .
C23 C 0.2186(7) 1.3539(8) 0.0830(6) 0.023(3) Uani 1 1 d . . .
C24 C 0.1537(8) 1.4055(7) 0.0157(7) 0.026(3) Uani 1 1 d . . .
H24 H 0.1202 1.4667 0.0051 0.031 Uiso 1 1 calc R . .
C25 C 0.7598(7) 0.5139(8) 0.2590(7) 0.027(3) Uani 1 1 d . . .
H25 H 0.7451 0.4999 0.2147 0.033 Uiso 1 1 calc R . .
C26 C 0.8666(8) 0.7684(8) 0.2636(8) 0.033(3) Uani 1 1 d . . .
H26 H 0.8885 0.7225 0.3188 0.039 Uiso 1 1 calc R . .
C27 C 0.5981(8) 1.3230(8) 0.1005(8) 0.036(3) Uani 1 1 d . . .
H27 H 0.6484 1.3261 0.1270 0.043 Uiso 1 1 calc R . .
C28 C 0.5759(8) 0.6533(8) 0.4774(8) 0.031(3) Uani 1 1 d . . .
H28 H 0.6245 0.6556 0.5067 0.037 Uiso 1 1 calc R . .
C29 C 0.3148(7) 1.0937(7) 0.3676(7) 0.021(3) Uani 1 1 d . . .
H29 H 0.3783 1.0796 0.3819 0.025 Uiso 1 1 calc R . .
C30 C 0.1865(8) 1.2782(8) -0.0178(7) 0.033(3) Uani 1 1 d . . .
H30 H 0.1735 1.2496 -0.0507 0.039 Uiso 1 1 calc R . .
C31 C 0.1383(8) 1.3669(8) -0.0357(7) 0.033(3) Uani 1 1 d . . .
H31 H 0.0947 1.4013 -0.0829 0.040 Uiso 1 1 calc R . .
C32 C 0.8337(8) 1.1571(8) 0.0636(7) 0.036(3) Uani 1 1 d . . .
H32A H 0.8209 1.2144 0.0697 0.054 Uiso 1 1 calc R . .
H32B H 0.8310 1.1692 0.0028 0.054 Uiso 1 1 calc R . .
H32C H 0.8955 1.1173 0.0887 0.054 Uiso 1 1 calc R . .
C33 C 0.9660(9) 0.9155(8) 0.0708(8) 0.050(4) Uani 1 1 d . . .
H33A H 0.9689 0.9042 0.0191 0.075 Uiso 1 1 calc R . .
H33B H 1.0278 0.8896 0.0991 0.075 Uiso 1 1 calc R . .
H33C H 0.9442 0.9811 0.0554 0.075 Uiso 1 1 calc R . .
C34 C 0.9006(9) 0.8723(8) 0.1302(8) 0.033(3) Uani 1 1 d . . .
C35 C 0.6518(8) 0.6781(8) 0.1933(7) 0.026(3) Uani 1 1 d . . .
C36 C 0.7785(8) 0.7190(7) 0.4797(7) 0.028(3) Uani 1 1 d . . .
C37 C 0.8395(8) 0.6710(8) 0.5509(7) 0.031(3) Uani 1 1 d . . .
H37 H 0.8487 0.7000 0.5849 0.037 Uiso 1 1 calc R . .
C38 C 0.3100(10) 1.1323(8) 0.0638(7) 0.031(3) Uani 1 1 d . . .
C39 C 0.2363(7) 1.3879(7) 0.1441(7) 0.024(3) Uani 1 1 d . . .
C40 C 0.1889(8) 1.4714(8) 0.1466(7) 0.034(3) Uani 1 1 d . . .
H40 H 0.1401 1.5134 0.1057 0.041 Uiso 1 1 calc R . .
C41 C 0.2139(8) 1.4928(8) 0.2096(7) 0.031(3) Uani 1 1 d . . .
H41 H 0.1803 1.5483 0.2138 0.037 Uiso 1 1 calc R . .
C42 C 0.2876(8) 1.4329(8) 0.2657(7) 0.030(3) Uani 1 1 d . . .
H42 H 0.3077 1.4486 0.3066 0.036 Uiso 1 1 calc R . .
C43 C 0.8165(8) 0.5926(8) 0.4479(7) 0.027(3) Uani 1 1 d . . .
C44 C 0.8760(7) 0.5415(7) 0.5191(7) 0.028(3) Uani 1 1 d . . .
H44 H 0.9094 0.4798 0.5318 0.033 Uiso 1 1 calc R . .
C45 C 0.8861(8) 0.5812(8) 0.5714(7) 0.029(3) Uani 1 1 d . . .
H45 H 0.9253 0.5465 0.6218 0.035 Uiso 1 1 calc R . .
C46 C 0.4237(8) 0.8669(7) 0.4067(7) 0.027(3) Uani 1 1 d . . .
H46 H 0.4779 0.8524 0.4397 0.033 Uiso 1 1 calc R . .
C47 C 0.4336(7) 0.6495(8) 0.3959(8) 0.031(3) Uani 1 1 d . . .
H47 H 0.3838 0.6507 0.3654 0.038 Uiso 1 1 calc R . .
C48 C 0.4375(8) 0.6100(7) 0.4841(8) 0.036(3) Uani 1 1 d . . .
C49 C 0.5111(8) 0.6131(8) 0.5248(8) 0.037(3) Uani 1 1 d . . .
H49 H 0.5168 0.5876 0.5855 0.044 Uiso 1 1 calc R . .
C50 C 0.9278(8) 0.8065(8) 0.2106(8) 0.035(3) Uani 1 1 d . . .
H50 H 0.9907 0.7869 0.2300 0.042 Uiso 1 1 calc R . .
C51 C 0.2618(7) 1.0523(7) 0.4290(7) 0.024(3) Uani 1 1 d . . .
H51 H 0.2884 1.0126 0.4847 0.029 Uiso 1 1 calc R . .
C52 C 0.3319(7) 1.3511(8) 0.2626(6) 0.021(3) Uani 1 1 d . . .
C53 C 0.4122(8) 1.2770(9) 0.3152(8) 0.032(3) Uani 1 1 d . . .
C54 C 0.1705(8) 1.0671(7) 0.4113(7) 0.028(3) Uani 1 1 d . . .
C55 C 0.1338(8) 1.1303(7) 0.3294(8) 0.028(3) Uani 1 1 d . . .
H55 H 0.0702 1.1455 0.3145 0.034 Uiso 1 1 calc R . .
C56 C 0.1916(8) 1.1703(7) 0.2705(7) 0.029(3) Uani 1 1 d . . .
H56 H 0.1662 1.2120 0.2148 0.034 Uiso 1 1 calc R . .
C57 C 0.1102(8) 1.0214(8) 0.4769(7) 0.039(3) Uani 1 1 d . . .
H57A H 0.1493 0.9668 0.5222 0.059 Uiso 1 1 calc R . .
H57B H 0.0696 1.0045 0.4497 0.059 Uiso 1 1 calc R . .
H57C H 0.0726 1.0631 0.5015 0.059 Uiso 1 1 calc R . .
C58 C 0.3643(8) 0.5734(8) 0.5336(8) 0.043(3) Uani 1 1 d . . .
H58A H 0.3211 0.5733 0.4947 0.064 Uiso 1 1 calc R . .
H58B H 0.3308 0.6114 0.5634 0.064 Uiso 1 1 calc R . .
H58C H 0.3925 0.5112 0.5754 0.064 Uiso 1 1 calc R . .
C59 C 0.5002(8) 0.6874(8) 0.3509(8) 0.030(3) Uani 1 1 d . . .
H59 H 0.4955 0.7129 0.2903 0.036 Uiso 1 1 calc R . .
C60 C 0.6444(9) 1.4181(9) -0.0433(8) 0.058(4) Uani 1 1 d . . .
H60A H 0.6055 1.4786 -0.0808 0.087 Uiso 1 1 calc R . .
H60B H 0.6791 1.3862 -0.0780 0.087 Uiso 1 1 calc R . .
H60C H 0.6878 1.4240 -0.0088 0.087 Uiso 1 1 calc R . .
B3A B 0.2254(14) 0.6961(14) 0.2362(13) 0.096(2) Uiso 0.561(8) 1 d PD . .
B3B B 0.2436(15) 0.7074(15) 0.2249(14) 0.096(2) Uiso 0.439(8) 1 d PD . .
H21A H -0.018(7) 1.051(4) 0.313(7) 0.03(4) Uiso 1 1 d D . .
H24A H 0.902(2) 0.851(6) 0.398(6) 0.02(3) Uiso 1 1 d D . .
H25A H 0.570(5) 1.151(4) 0.383(7) 0.04(4) Uiso 1 1 d D . .
H25B H 0.650(6) 1.125(7) 0.347(5) 0.04(4) Uiso 1 1 d D . .
H27A H 0.090(6) 0.663(8) 0.373(6) 0.04(4) Uiso 1 1 d D . .
H27B H 0.017(8) 0.716(7) 0.422(9) 0.09(6) Uiso 1 1 d D . .

loop_
_atom_site_aniso_label
_atom_site_aniso_U_11
_atom_site_aniso_U_22
_atom_site_aniso_U_33
_atom_site_aniso_U_23
_atom_site_aniso_U_13
_atom_site_aniso_U_12
Ru1 0.0231(6) 0.0221(6) 0.0256(6) -0.0097(5) -0.0004(4) -0.0040(4)
Ru2 0.0248(6) 0.0202(6) 0.0234(6) -0.0087(5) -0.0009(4) -0.0041(5)
Ru3 0.0232(6) 0.0222(6) 0.0225(6) -0.0085(5) -0.0019(4) -0.0031(5)
S1 0.034(2) 0.0343(19) 0.034(2) -0.0152(17) 0.0037(16) -0.0139(17)
S2 0.0328(19) 0.030(2) 0.030(2) -0.0095(16) -0.0053(16) -0.0024(17)
O1 0.023(4) 0.019(4) 0.024(4) -0.006(4) -0.001(3) -0.003(4)
O2 0.018(4) 0.021(4) 0.022(4) -0.008(4) 0.001(3) 0.002(4)
O3 0.028(4) 0.019(4) 0.030(5) -0.010(4) -0.001(4) -0.003(4)
O4 0.025(5) 0.012(4) 0.027(4) -0.007(4) -0.001(4) 0.004(4)
O5 0.033(5) 0.035(5) 0.026(5) -0.012(4) -0.005(4) -0.011(4)
O6 0.058(6) 0.039(5) 0.030(5) -0.019(5) -0.016(5) 0.001(4)
O7 0.027(5) 0.033(5) 0.028(5) -0.013(4) 0.001(4) -0.003(4)
O8 0.030(5) 0.026(5) 0.034(5) -0.012(4) 0.003(4) -0.014(4)
O9 0.023(4) 0.025(5) 0.028(5) -0.008(4) 0.001(4) -0.008(4)
O10 0.036(5) 0.036(5) 0.034(5) -0.011(4) -0.002(4) -0.010(4)
O11 0.040(6) 0.025(5) 0.039(5) -0.009(4) -0.013(4) 0.002(4)
O12 0.048(6) 0.032(5) 0.040(5) -0.018(4) -0.011(4) -0.005(5)
O13 0.044(5) 0.051(6) 0.061(6) -0.036(5) 0.014(5) -0.025(5)
O14 0.042(5) 0.038(5) 0.045(5) -0.027(5) 0.006(4) -0.009(4)
O15 0.031(5) 0.036(5) 0.040(5) -0.012(4) 0.002(4) -0.010(4)
O16 0.034(5) 0.045(5) 0.033(5) -0.017(4) -0.006(4) -0.017(4)
O17 0.036(5) 0.036(5) 0.039(5) -0.017(4) -0.001(4) -0.011(4)
O18 0.044(5) 0.039(5) 0.041(5) -0.016(4) -0.005(4) -0.018(4)
O19 0.036(5) 0.033(5) 0.030(5) -0.014(4) -0.006(4) -0.003(4)
O20 0.035(5) 0.033(5) 0.047(5) -0.008(4) -0.004(4) 0.000(4)
O21 0.034(5) 0.028(5) 0.064(6) -0.022(5) -0.001(4) -0.003(4)
O22 0.031(5) 0.028(5) 0.034(5) -0.006(4) 0.003(4) 0.001(4)
O23 0.054(6) 0.035(5) 0.040(5) -0.017(4) 0.005(4) -0.005(4)
O24 0.024(5) 0.032(5) 0.043(5) -0.015(4) -0.011(4) 0.000(4)
O25 0.034(6) 0.025(5) 0.037(6) -0.008(5) 0.002(5) -0.006(5)
O26A 0.102(18) 0.063(15) 0.14(2) -0.062(16) 0.014(16) -0.013(13)
O26B 0.052(12) 0.063(13) 0.108(17) -0.058(13) -0.011(11) 0.001(10)
O27 0.069(8) 0.036(6) 0.060(7) -0.028(6) -0.006(6) 0.003(6)
O28 0.046(5) 0.039(5) 0.041(5) -0.019(4) 0.009(4) -0.013(4)
O29 0.039(5) 0.032(5) 0.035(5) -0.010(4) 0.002(4) -0.012(4)
O30 0.056(6) 0.044(6) 0.105(8) -0.033(6) -0.017(6) -0.011(5)
O31 0.064(6) 0.051(6) 0.061(6) -0.023(5) -0.013(5) -0.002(5)
O32 0.173(14) 0.104(11) 0.108(11) -0.044(9) -0.019(10) -0.032(10)
N1 0.023(6) 0.016(5) 0.037(7) -0.016(5) -0.001(5) 0.005(4)
N2 0.017(6) 0.018(5) 0.036(7) -0.015(5) -0.003(5) 0.005(4)
N3 0.038(7) 0.017(6) 0.016(6) -0.003(5) -0.015(5) 0.001(5)
N4 0.027(6) 0.011(5) 0.042(7) -0.012(5) -0.013(5) 0.004(4)
N5 0.022(6) 0.015(5) 0.024(6) -0.006(5) 0.001(5) -0.006(5)
N6 0.020(6) 0.021(6) 0.029(7) -0.011(5) -0.016(5) 0.004(4)
N7 0.012(6) 0.020(6) 0.027(6) -0.013(5) -0.008(4) 0.004(4)
N8 0.017(5) 0.026(6) 0.032(6) -0.017(5) 0.002(5) 0.002(5)
N9 0.018(5) 0.024(6) 0.033(6) -0.014(5) 0.006(5) -0.001(5)
N10 0.021(6) 0.030(6) 0.029(6) -0.013(5) 0.006(5) -0.007(5)
C1 0.022(7) 0.026(7) 0.021(8) -0.009(6) -0.006(6) -0.001(6)
C2 0.033(8) 0.033(8) 0.039(8) -0.019(6) 0.024(7) -0.016(7)
C3 0.022(7) 0.030(7) 0.029(7) -0.014(6) 0.001(7) 0.003(6)
C4 0.017(7) 0.037(8) 0.027(8) -0.014(7) -0.006(6) 0.000(6)
C5 0.025(8) 0.021(7) 0.027(8) -0.015(6) 0.001(6) -0.003(6)
C6 0.023(7) 0.032(7) 0.033(7) -0.021(6) 0.006(7) -0.009(6)
C7 0.035(8) 0.019(7) 0.025(7) -0.009(6) 0.006(7) -0.015(6)
C8 0.031(8) 0.027(7) 0.027(8) -0.011(7) 0.006(6) -0.005(6)
C9 0.019(7) 0.026(7) 0.052(10) -0.026(7) 0.003(6) -0.005(6)
C10 0.031(8) 0.037(8) 0.024(7) -0.015(6) -0.001(7) -0.008(6)
C11 0.050(9) 0.038(8) 0.028(9) -0.017(7) -0.014(7) -0.006(7)
C12 0.050(9) 0.034(8) 0.031(8) 0.001(7) 0.004(7) -0.013(7)
C13 0.023(7) 0.025(8) 0.025(7) -0.012(6) 0.000(6) -0.004(6)
C14 0.015(6) 0.032(8) 0.023(7) -0.013(7) -0.001(6) -0.004(6)
C15 0.020(7) 0.032(8) 0.034(8) -0.015(6) 0.004(6) -0.004(6)
C16 0.026(7) 0.023(7) 0.057(10) -0.024(8) -0.003(7) 0.002(6)
C17 0.044(9) 0.019(7) 0.022(7) -0.008(6) 0.010(7) -0.015(7)
C18 0.037(9) 0.034(9) 0.017(7) -0.016(6) -0.008(6) -0.005(8)
C19 0.026(7) 0.030(8) 0.037(8) -0.022(7) 0.017(7) -0.011(7)
C20 0.028(7) 0.037(8) 0.031(7) -0.014(6) 0.001(6) -0.010(6)
C21 0.030(8) 0.037(8) 0.040(10) -0.009(7) -0.001(7) -0.018(7)
C22 0.028(7) 0.024(7) 0.024(7) -0.006(6) -0.005(6) -0.004(6)
C23 0.025(7) 0.032(8) 0.008(7) -0.003(6) 0.004(6) -0.010(6)
C24 0.034(7) 0.018(7) 0.028(7) -0.016(6) 0.010(6) -0.003(6)
C25 0.028(7) 0.025(8) 0.026(7) -0.013(6) 0.002(6) -0.001(6)
C26 0.029(8) 0.024(7) 0.034(8) -0.009(6) -0.006(7) 0.004(6)
C27 0.031(8) 0.054(9) 0.028(9) -0.019(7) 0.004(7) -0.016(7)
C28 0.028(8) 0.033(8) 0.030(9) -0.008(6) -0.005(6) -0.012(6)
C29 0.019(7) 0.015(6) 0.026(8) -0.011(6) -0.005(6) 0.003(6)
C30 0.033(8) 0.037(9) 0.031(8) -0.022(7) -0.001(7) -0.004(7)
C31 0.032(8) 0.024(8) 0.037(8) -0.010(7) -0.008(6) -0.001(7)
C32 0.047(8) 0.034(8) 0.033(8) -0.014(6) 0.014(6) -0.021(7)
C33 0.054(9) 0.041(9) 0.047(9) -0.014(7) 0.020(8) -0.012(7)
C34 0.038(9) 0.027(8) 0.031(9) -0.011(7) 0.026(7) -0.016(7)
C35 0.034(8) 0.031(8) 0.018(8) -0.011(7) 0.006(6) -0.017(7)
C36 0.034(8) 0.025(8) 0.030(8) -0.020(7) 0.010(7) -0.009(6)
C37 0.036(8) 0.031(8) 0.022(7) -0.014(6) -0.006(6) -0.001(7)
C38 0.048(10) 0.030(9) 0.019(7) -0.010(6) -0.006(6) -0.015(8)
C39 0.020(7) 0.011(7) 0.036(8) -0.011(6) -0.003(6) 0.006(6)
C40 0.036(8) 0.032(9) 0.028(8) 0.002(6) -0.001(6) -0.022(7)
C41 0.032(8) 0.026(7) 0.031(8) -0.007(7) 0.006(7) -0.011(7)
C42 0.042(8) 0.026(8) 0.031(8) -0.016(7) 0.004(7) -0.016(7)
C43 0.029(7) 0.026(8) 0.020(7) -0.004(6) 0.002(6) -0.011(6)
C44 0.024(7) 0.015(7) 0.030(8) -0.002(6) -0.004(6) 0.004(6)
C45 0.038(8) 0.038(9) 0.016(7) -0.015(6) -0.002(6) -0.011(7)
C46 0.037(8) 0.014(7) 0.019(8) -0.003(6) -0.014(6) 0.007(6)
C47 0.017(7) 0.032(7) 0.052(10) -0.024(7) 0.004(7) -0.007(6)
C48 0.030(8) 0.020(7) 0.053(10) -0.015(7) -0.009(7) 0.002(6)
C49 0.039(8) 0.036(8) 0.029(8) -0.011(6) 0.009(7) -0.007(7)
C50 0.030(8) 0.039(8) 0.038(9) -0.016(8) 0.012(7) -0.015(7)
C51 0.015(7) 0.026(7) 0.027(7) -0.011(6) -0.006(6) 0.002(6)
C52 0.026(7) 0.029(8) 0.013(7) -0.010(6) -0.007(6) -0.009(7)
C53 0.035(8) 0.039(9) 0.025(8) -0.011(7) 0.010(7) -0.023(7)
C54 0.043(9) 0.013(7) 0.018(7) -0.002(6) 0.000(6) -0.002(6)
C55 0.016(7) 0.027(7) 0.043(9) -0.019(7) 0.005(7) -0.002(6)
C56 0.036(9) 0.027(7) 0.029(7) -0.022(6) -0.002(7) 0.000(6)
C57 0.041(8) 0.042(8) 0.037(8) -0.022(7) 0.000(7) -0.007(7)
C58 0.032(8) 0.044(8) 0.049(9) -0.009(7) 0.014(7) -0.024(7)
C59 0.025(7) 0.037(8) 0.035(8) -0.022(6) 0.003(7) -0.010(6)
C60 0.062(10) 0.057(10) 0.054(9) -0.010(8) 0.006(8) -0.033(8)

loop_
_atom_type_symbol
_atom_type_description
_atom_type_scat_dispersion_real
_atom_type_scat_dispersion_imag
_atom_type_scat_source
C C 0.0033 0.0016 'International Tables Vol C Tables 4.2.6.8 and 6.1.1.4'
H H 0.0000 0.0000 'International Tables Vol C Tables 4.2.6.8 and 6.1.1.4'
B B 0.0013 0.0007 'International Tables Vol C Tables 4.2.6.8 and 6.1.1.4'
N N 0.0061 0.0033 'International Tables Vol C Tables 4.2.6.8 and 6.1.1.4'
O O 0.0106 0.0060 'International Tables Vol C Tables 4.2.6.8 and 6.1.1.4'
F F 0.0171 0.0103 'International Tables Vol C Tables 4.2.6.8 and 6.1.1.4'
S S 0.1246 0.1234 'International Tables Vol C Tables 4.2.6.8 and 6.1.1.4'
Ru Ru -1.2594 0.8363 'International Tables Vol C Tables 4.2.6.8 and 6.1.1.4'

loop_
_geom_angle_atom_site_label_1
_geom_angle_atom_site_label_2
_geom_angle_atom_site_label_3
_geom_angle
_geom_angle_site_symmetry_1
_geom_angle_site_symmetry_3
O2 Ru1 O1 179.5(3) . .
O2 Ru1 O4 90.1(3) . .
O1 Ru1 O4 90.3(3) . .
O2 Ru1 O3 89.8(3) . .
O1 Ru1 O3 89.8(3) . .
O4 Ru1 O3 179.7(3) . .
O2 Ru1 N1 88.0(3) . .
O1 Ru1 N1 91.8(3) . .
O4 Ru1 N1 93.1(3) . .
O3 Ru1 N1 86.6(3) . .
O2 Ru1 N2 91.0(3) . .
O1 Ru1 N2 89.2(3) . .
O4 Ru1 N2 87.3(3) . .
O3 Ru1 N2 93.0(3) . .
N1 Ru1 N2 178.9(4) . .
O1 Ru2 N5 171.4(3) . .
O1 Ru2 O5 93.3(3) . .
N5 Ru2 O5 78.2(3) . .
O1 Ru2 N3 88.8(3) . .
N5 Ru2 N3 90.9(3) . .
O5 Ru2 N3 86.0(3) . .
O1 Ru2 N9 111.2(3) . .
N5 Ru2 N9 77.3(4) . .
O5 Ru2 N9 155.4(3) . .
N3 Ru2 N9 91.8(3) . .
O1 Ru2 N4 92.0(3) . .
N5 Ru2 N4 87.8(3) . .
O5 Ru2 N4 90.7(3) . .
N3 Ru2 N4 176.7(3) . .
N9 Ru2 N4 90.9(3) . .
O2 Ru3 N10 170.5(3) . .
O2 Ru3 O9 92.8(3) . .
N10 Ru3 O9 77.9(3) . .
O2 Ru3 N7 88.1(3) . .
N10 Ru3 N7 89.6(3) . .
O9 Ru3 N7 86.7(3) . .
O2 Ru3 N8 111.6(3) . .
N10 Ru3 N8 77.7(4) . .
O9 Ru3 N8 155.5(3) . .
N7 Ru3 N8 92.4(3) . .
O2 Ru3 N6 94.1(3) . .
N10 Ru3 N6 87.6(3) . .
O9 Ru3 N6 88.9(3) . .
N7 Ru3 N6 175.2(3) . .
N8 Ru3 N6 90.8(3) . .
O13 S1 O14 115.9(5) . .
O13 S1 O15 114.9(5) . .
O14 S1 O15 113.7(5) . .
O13 S1 O16 97.5(4) . .
O14 S1 O16 106.0(4) . .
O15 S1 O16 106.5(4) . .
O19 S2 O18 114.7(5) . .
O19 S2 O20 115.1(5) . .
O18 S2 O20 115.3(5) . .
O19 S2 O17 105.2(4) . .
O18 S2 O17 96.9(4) . .
O20 S2 O17 106.9(4) . .
Ru1 O1 Ru2 165.2(4) . .
Ru1 O2 Ru3 164.1(4) . .
Ru1 O3 H3A 109.5 . .
Ru1 O3 H3B 109.5 . .
H3A O3 H3B 118.3 . .
Ru1 O4 H4A 109.5 . .
Ru1 O4 H4B 109.5 . .
H4A O4 H4B 140.8 . .
C35 O5 Ru2 118.0(7) . .
C53 O9 Ru3 116.4(7) . .
O17 O16 S1 108.0(5) . .
O16 O17 S2 108.1(5) . .
H25A O25 H25B 104(10) . .
H27A O27 H27B 141(10) . .
C1 N1 C6 116.2(9) . .
C1 N1 Ru1 121.8(7) . .
C6 N1 Ru1 122.0(8) . .
C46 N2 C3 117.8(10) . .
C46 N2 Ru1 123.7(8) . .
C3 N2 Ru1 118.5(8) . .
C16 N3 C26 116.5(10) . .
C16 N3 Ru2 118.0(8) . .
C26 N3 Ru2 125.5(8) . .
C28 N4 C59 117.1(10) . .
C28 N4 Ru2 122.7(7) . .
C59 N4 Ru2 120.2(8) . .
C14 N5 C13 122.3(9) . .
C14 N5 Ru2 120.3(7) . .
C13 N5 Ru2 117.4(7) . .
C11 N6 C10 115.2(10) . .
C11 N6 Ru3 123.6(8) . .
C10 N6 Ru3 121.0(8) . .
C29 N7 C56 115.9(9) . .
C29 N7 Ru3 119.1(7) . .
C56 N7 Ru3 124.9(8) . .
C22 N8 C23 116.1(9) . .
C22 N8 Ru3 129.3(7) . .
C23 N8 Ru3 114.7(7) . .
C36 N9 C43 115.8(9) . .
C36 N9 Ru2 129.0(7) . .
C43 N9 Ru2 115.2(7) . .
C39 N10 C52 121.9(9) . .
C39 N10 Ru3 119.4(7) . .
C52 N10 Ru3 118.6(8) . .
N1 C1 C2 123.0(10) . .
N1 C1 H1 118.5 . .
C2 C1 H1 118.5 . .
C1 C2 C8 120.9(11) . .
C1 C2 H2 119.5 . .
C8 C2 H2 119.5 . .
N2 C3 C4 121.2(10) . .
N2 C3 H3 119.4 . .
C4 C3 H3 119.4 . .
C5 C4 C3 122.1(10) . .
C5 C4 H4 118.9 . .
C3 C4 H4 118.9 . .
C4 C5 C7 116.2(10) . .
C4 C5 C20 122.1(10) . .
C7 C5 C20 121.7(10) . .
C9 C6 N1 122.6(11) . .
C9 C6 H6 118.7 . .
N1 C6 H6 118.7 . .
C46 C7 C5 120.4(10) . .
C46 C7 H7 119.8 . .
C5 C7 H7 119.8 . .
C2 C8 C9 115.2(10) . .
C2 C8 C32 122.1(11) . .
C9 C8 C32 122.7(11) . .
C6 C9 C8 121.9(11) . .
C6 C9 H9 119.1 . .
C8 C9 H9 119.1 . .
N6 C10 C27 123.5(11) . .
N6 C10 H10 118.3 . .
C27 C10 H10 118.3 . .
N6 C11 C12 123.6(11) . .
N6 C11 H11 118.2 . .
C12 C11 H11 118.2 . .
C21 C12 C11 120.1(11) . .
C21 C12 H12 119.9 . .
C11 C12 H12 119.9 . .
N5 C13 C25 119.9(10) . .
N5 C13 C35 112.1(10) . .
C25 C13 C35 127.9(11) . .
N5 C14 C15 120.0(10) . .
N5 C14 C43 113.7(10) . .
C15 C14 C43 126.3(10) . .
C19 C15 C14 118.2(11) . .
C19 C15 H15 120.9 . .
C14 C15 H15 120.9 . .
N3 C16 C17 122.6(11) . .
N3 C16 H16 118.7 . .
C17 C16 H16 118.7 . .
C34 C17 C16 119.8(11) . .
C34 C17 H17 120.1 . .
C16 C17 H17 120.1 . .
O8 C18 O7 128.2(11) . .
O8 C18 C36 117.7(11) . .
O7 C18 C36 114.1(11) . .
C25 C19 C15 120.5(11) . .
C25 C19 H19 119.7 . .
C15 C19 H19 119.7 . .
C5 C20 H20A 109.5 . .
C5 C20 H20B 109.5 . .
H20A C20 H20B 109.5 . .
C5 C20 H20C 109.5 . .
H20A C20 H20C 109.5 . .
H20B C20 H20C 109.5 . .
C27 C21 C12 116.1(11) . .
C27 C21 C60 123.9(12) . .
C12 C21 C60 120.0(12) . .
N8 C22 C30 121.9(10) . .
N8 C22 C38 118.5(10) . .
C30 C22 C38 119.6(10) . .
N8 C23 C24 123.2(10) . .
N8 C23 C39 113.9(9) . .
C24 C23 C39 122.8(10) . .
C31 C24 C23 119.0(10) . .
C31 C24 H24 120.5 . .
C23 C24 H24 120.5 . .
C13 C25 C19 119.1(11) . .
C13 C25 H25 120.5 . .
C19 C25 H25 120.5 . .
C50 C26 N3 122.7(11) . .
C50 C26 H26 118.7 . .
N3 C26 H26 118.7 . .
C21 C27 C10 121.3(11) . .
C21 C27 H27 119.4 . .
C10 C27 H27 119.4 . .
N4 C28 C49 122.4(11) . .
N4 C28 H28 118.8 . .
C49 C28 H28 118.8 . .
N7 C29 C51 123.6(10) . .
N7 C29 H29 118.2 . .
C51 C29 H29 118.2 . .
C31 C30 C22 120.5(11) . .
C31 C30 H30 119.7 . .
C22 C30 H30 119.7 . .
C30 C31 C24 119.0(11) . .
C30 C31 H31 120.5 . .
C24 C31 H31 120.5 . .
C8 C32 H32A 109.5 . .
C8 C32 H32B 109.5 . .
H32A C32 H32B 109.5 . .
C8 C32 H32C 109.5 . .
H32A C32 H32C 109.5 . .
H32B C32 H32C 109.5 . .
C34 C33 H33A 109.5 . .
C34 C33 H33B 109.5 . .
H33A C33 H33B 109.5 . .
C34 C33 H33C 109.5 . .
H33A C33 H33C 109.5 . .
H33B C33 H33C 109.5 . .
C50 C34 C17 117.0(10) . .
C50 C34 C33 122.6(12) . .
C17 C34 C33 120.4(11) . .
O6 C35 O5 123.9(11) . .
O6 C35 C13 121.8(11) . .
O5 C35 C13 114.3(10) . .
N9 C36 C37 123.1(10) . .
N9 C36 C18 116.9(10) . .
C37 C36 C18 119.9(10) . .
C45 C37 C36 119.1(10) . .
C45 C37 H37 120.4 . .
C36 C37 H37 120.4 . .
O12 C38 O11 129.2(11) . .
O12 C38 C22 114.9(12) . .
O11 C38 C22 115.9(11) . .
N10 C39 C40 119.2(10) . .
N10 C39 C23 114.2(9) . .
C40 C39 C23 126.6(11) . .
C41 C40 C39 119.4(11) . .
C41 C40 H40 120.3 . .
C39 C40 H40 120.3 . .
C42 C41 C40 119.4(11) . .
C42 C41 H41 120.3 . .
C40 C41 H41 120.3 . .
C52 C42 C41 119.9(11) . .
C52 C42 H42 120.1 . .
C41 C42 H42 120.1 . .
C44 C43 N9 123.1(10) . .
C44 C43 C14 123.6(10) . .
N9 C43 C14 113.4(9) . .
C45 C44 C43 118.9(10) . .
C45 C44 H44 120.5 . .
C43 C44 H44 120.5 . .
C37 C45 C44 119.8(10) . .
C37 C45 H45 120.1 . .
C44 C45 H45 120.1 . .
N2 C46 C7 122.2(10) . .
N2 C46 H46 118.9 . .
C7 C46 H46 118.9 . .
C59 C47 C48 121.6(11) . .
C59 C47 H47 119.2 . .
C48 C47 H47 119.2 . .
C47 C48 C49 116.2(11) . .
C47 C48 C58 122.4(11) . .
C49 C48 C58 121.2(12) . .
C28 C49 C48 120.6(11) . .
C28 C49 H49 119.7 . .
C48 C49 H49 119.7 . .
C26 C50 C34 121.4(11) . .
C26 C50 H50 119.3 . .
C34 C50 H50 119.3 . .
C29 C51 C54 120.9(10) . .
C29 C51 H51 119.6 . .
C54 C51 H51 119.6 . .
N10 C52 C42 120.1(10) . .
N10 C52 C53 110.4(10) . .
C42 C52 C53 129.5(11) . .
O10 C53 O9 122.1(11) . .
O10 C53 C52 121.4(12) . .
O9 C53 C52 116.4(11) . .
C51 C54 C55 116.9(10) . .
C51 C54 C57 122.4(10) . .
C55 C54 C57 120.7(11) . .
C56 C55 C54 119.0(10) . .
C56 C55 H55 120.5 . .
C54 C55 H55 120.5 . .
N7 C56 C55 123.6(11) . .
N7 C56 H56 118.2 . .
C55 C56 H56 118.2 . .
C54 C57 H57A 109.5 . .
C54 C57 H57B 109.5 . .
H57A C57 H57B 109.5 . .
C54 C57 H57C 109.5 . .
H57A C57 H57C 109.5 . .
H57B C57 H57C 109.5 . .
C48 C58 H58A 109.5 . .
C48 C58 H58B 109.5 . .
H58A C58 H58B 109.5 . .
C48 C58 H58C 109.5 . .
H58A C58 H58C 109.5 . .
H58B C58 H58C 109.5 . .
N4 C59 C47 122.2(11) . .
N4 C59 H59 118.9 . .
C47 C59 H59 118.9 . .
C21 C60 H60A 109.5 . .
C21 C60 H60B 109.5 . .
H60A C60 H60B 109.5 . .
C21 C60 H60C 109.5 . .
H60A C60 H60C 109.5 . .
H60B C60 H60C 109.5 . .
F4A B3A F1A 109.4(15) . .
F4A B3A F2A 108.9(14) . .
F1A B3A F2A 110.0(15) . .
F4A B3A F3A 109.9(15) . .
F1A B3A F3A 108.2(14) . .
F2A B3A F3A 110.4(15) . .
F1B B3B F3B 111.1(15) . .
F1B B3B F4B 110.7(15) . .
F3B B3B F4B 110.4(15) . .
F1B B3B F2B 108.3(15) . .
F3B B3B F2B 108.9(15) . .
F4B B3B F2B 107.3(15) . .

loop_
_geom_bond_atom_site_label_1
_geom_bond_atom_site_label_2
_geom_bond_distance
_geom_bond_site_symmetry_2
Ru1 O2 1.809(6) .
Ru1 O1 1.817(7) .
Ru1 O4 2.050(6) .
Ru1 O3 2.068(7) .
Ru1 N1 2.084(9) .
Ru1 N2 2.110(9) .
Ru2 O1 1.875(7) .
Ru2 N5 2.009(8) .
Ru2 O5 2.015(7) .
Ru2 N3 2.070(9) .
Ru2 N9 2.102(9) .
Ru2 N4 2.123(9) .
Ru3 O2 1.884(6) .
Ru3 N10 2.006(9) .
Ru3 O9 2.030(7) .
Ru3 N7 2.067(9) .
Ru3 N8 2.105(9) .
Ru3 N6 2.123(9) .
S1 O13 1.431(8) .
S1 O14 1.432(8) .
S1 O15 1.444(8) .
S1 O16 1.652(8) .
S2 O19 1.427(8) .
S2 O18 1.441(8) .
S2 O20 1.443(8) .
S2 O17 1.658(8) .
F1A B3A 1.359(18) .
F2A B3A 1.359(19) .
F3A B3A 1.361(19) .
F4A B3A 1.350(18) .
F1B B3B 1.366(19) .
F2B B3B 1.387(19) .
F3B B3B 1.37(2) .
F4B B3B 1.37(2) .
O3 H3A 0.8501 .
O3 H3B 0.8501 .
O4 H4A 0.8501 .
O4 H4B 0.8501 .
O5 C35 1.308(13) .
O6 C35 1.216(13) .
O7 C18 1.263(13) .
O8 C18 1.238(13) .
O9 C53 1.303(13) .
O10 C53 1.243(13) .
O11 C38 1.261(14) .
O12 C38 1.242(13) .
O16 O17 1.461(10) .
O21 H21A 0.846(11) .
O24 H24A 0.850(11) .
O25 H25A 0.849(11) .
O25 H25B 0.848(11) .
O27 H27A 0.852(11) .
O27 H27B 0.850(11) .
N1 C1 1.348(13) .
N1 C6 1.365(13) .
N2 C46 1.353(13) .
N2 C3 1.356(13) .
N3 C16 1.349(14) .
N3 C26 1.370(13) .
N4 C28 1.360(13) .
N4 C59 1.360(13) .
N5 C14 1.332(13) .
N5 C13 1.357(13) .
N6 C11 1.333(14) .
N6 C10 1.347(13) .
N7 C29 1.346(13) .
N7 C56 1.351(13) .
N8 C22 1.363(13) .
N8 C23 1.378(13) .
N9 C36 1.355(13) .
N9 C43 1.383(13) .
N10 C39 1.340(13) .
N10 C52 1.358(13) .
C1 C2 1.382(15) .
C1 H1 0.9500 .
C2 C8 1.392(15) .
C2 H2 0.9500 .
C3 C4 1.379(15) .
C3 H3 0.9500 .
C4 C5 1.365(14) .
C4 H4 0.9500 .
C5 C7 1.404(14) .
C5 C20 1.497(14) .
C6 C9 1.364(14) .
C6 H6 0.9500 .
C7 C46 1.376(15) .
C7 H7 0.9500 .
C8 C9 1.391(15) .
C8 C32 1.471(15) .
C9 H9 0.9500 .
C10 C27 1.382(15) .
C10 H10 0.9500 .
C11 C12 1.397(16) .
C11 H11 0.9500 .
C12 C21 1.380(16) .
C12 H12 0.9500 .
C13 C25 1.374(15) .
C13 C35 1.486(16) .
C14 C15 1.396(15) .
C14 C43 1.485(15) .
C15 C19 1.392(15) .
C15 H15 0.9500 .
C16 C17 1.398(15) .
C16 H16 0.9500 .
C17 C34 1.390(16) .
C17 H17 0.9500 .
C18 C36 1.536(15) .
C19 C25 1.382(15) .
C19 H19 0.9500 .
C20 H20A 0.9800 .
C20 H20B 0.9800 .
C20 H20C 0.9800 .
C21 C27 1.356(15) .
C21 C60 1.496(16) .
C22 C30 1.386(15) .
C22 C38 1.520(16) .
C23 C24 1.381(14) .
C23 C39 1.470(15) .
C24 C31 1.370(15) .
C24 H24 0.9500 .
C25 H25 0.9500 .
C26 C50 1.364(15) .
C26 H26 0.9500 .
C27 H27 0.9500 .
C28 C49 1.389(15) .
C28 H28 0.9500 .
C29 C51 1.362(14) .
C29 H29 0.9500 .
C30 C31 1.367(15) .
C30 H30 0.9500 .
C31 H31 0.9500 .
C32 H32A 0.9800 .
C32 H32B 0.9800 .
C32 H32C 0.9800 .
C33 C34 1.496(15) .
C33 H33A 0.9800 .
C33 H33B 0.9800 .
C33 H33C 0.9800 .
C34 C50 1.368(16) .
C36 C37 1.387(15) .
C37 C45 1.369(15) .
C37 H37 0.9500 .
C39 C40 1.392(15) .
C40 C41 1.392(15) .
C40 H40 0.9500 .
C41 C42 1.375(15) .
C41 H41 0.9500 .
C42 C52 1.362(15) .
C42 H42 0.9500 .
C43 C44 1.378(15) .
C44 C45 1.371(15) .
C44 H44 0.9500 .
C45 H45 0.9500 .
C46 H46 0.9500 .
C47 C59 1.380(15) .
C47 C48 1.381(16) .
C47 H47 0.9500 .
C48 C49 1.399(16) .
C48 C58 1.479(15) .
C49 H49 0.9500 .
C50 H50 0.9500 .
C51 C54 1.371(15) .
C51 H51 0.9500 .
C52 C53 1.478(16) .
C54 C55 1.402(15) .
C54 C57 1.503(15) .
C55 C56 1.383(15) .
C55 H55 0.9500 .
C56 H56 0.9500 .
C57 H57A 0.9800 .
C57 H57B 0.9800 .
C57 H57C 0.9800 .
C58 H58A 0.9800 .
C58 H58B 0.9800 .
C58 H58C 0.9800 .
C59 H59 0.9500 .
C60 H60A 0.9800 .
C60 H60B 0.9800 .
C60 H60C 0.9800 .

loop_
_geom_torsion_atom_site_label_1
_geom_torsion_atom_site_label_2
_geom_torsion_atom_site_label_3
_geom_torsion_atom_site_label_4
_geom_torsion
_geom_torsion_site_symmetry_1
_geom_torsion_site_symmetry_2
_geom_torsion_site_symmetry_3
_geom_torsion_site_symmetry_4
O2 Ru1 O1 Ru2 -38(38) . . . .
O4 Ru1 O1 Ru2 167.8(16) . . . .
O3 Ru1 O1 Ru2 -12.4(16) . . . .
N1 Ru1 O1 Ru2 -99.1(16) . . . .
N2 Ru1 O1 Ru2 80.6(16) . . . .
N5 Ru2 O1 Ru1 3(3) . . . .
O5 Ru2 O1 Ru1 5.2(16) . . . .
N3 Ru2 O1 Ru1 91.1(16) . . . .
N9 Ru2 O1 Ru1 -177.4(15) . . . .
N4 Ru2 O1 Ru1 -85.6(16) . . . .
O1 Ru1 O2 Ru3 -145(36) . . . .
O4 Ru1 O2 Ru3 8.8(14) . . . .
O3 Ru1 O2 Ru3 -170.9(14) . . . .
N1 Ru1 O2 Ru3 -84.3(15) . . . .
N2 Ru1 O2 Ru3 96.1(15) . . . .
N10 Ru3 O2 Ru1 -7(3) . . . .
O9 Ru3 O2 Ru1 4.3(15) . . . .
N7 Ru3 O2 Ru1 -82.4(15) . . . .
N8 Ru3 O2 Ru1 -174.2(14) . . . .
N6 Ru3 O2 Ru1 93.3(15) . . . .
O1 Ru2 O5 C35 -179.6(7) . . . .
N5 Ru2 O5 C35 0.0(7) . . . .
N3 Ru2 O5 C35 91.8(7) . . . .
N9 Ru2 O5 C35 6.1(12) . . . .
N4 Ru2 O5 C35 -87.5(7) . . . .
O2 Ru3 O9 C53 178.1(7) . . . .
N10 Ru3 O9 C53 -3.7(7) . . . .
N7 Ru3 O9 C53 -94.0(7) . . . .
N8 Ru3 O9 C53 -5.4(11) . . . .
N6 Ru3 O9 C53 84.1(7) . . . .
O13 S1 O16 O17 178.1(6) . . . .
O14 S1 O16 O17 58.3(6) . . . .
O15 S1 O16 O17 -63.2(6) . . . .
S1 O16 O17 S2 131.0(5) . . . .
O19 S2 O17 O16 62.0(6) . . . .
O18 S2 O17 O16 180.0(6) . . . .
O20 S2 O17 O16 -60.9(6) . . . .
O2 Ru1 N1 C1 -51.8(8) . . . .
O1 Ru1 N1 C1 127.7(8) . . . .
O4 Ru1 N1 C1 -141.9(7) . . . .
O3 Ru1 N1 C1 38.0(7) . . . .
N2 Ru1 N1 C1 -34(19) . . . .
O2 Ru1 N1 C6 127.8(8) . . . .
O1 Ru1 N1 C6 -52.6(8) . . . .
O4 Ru1 N1 C6 37.8(8) . . . .
O3 Ru1 N1 C6 -142.3(8) . . . .
N2 Ru1 N1 C6 146(18) . . . .
O2 Ru1 N2 C46 -127.2(8) . . . .
O1 Ru1 N2 C46 53.3(8) . . . .
O4 Ru1 N2 C46 -37.1(8) . . . .
O3 Ru1 N2 C46 143.0(8) . . . .
N1 Ru1 N2 C46 -145(18) . . . .
O2 Ru1 N2 C3 53.4(7) . . . .
O1 Ru1 N2 C3 -126.2(7) . . . .
O4 Ru1 N2 C3 143.4(7) . . . .
O3 Ru1 N2 C3 -36.5(7) . . . .
N1 Ru1 N2 C3 35(19) . . . .
O1 Ru2 N3 C16 -55.3(8) . . . .
N5 Ru2 N3 C16 116.2(8) . . . .
O5 Ru2 N3 C16 38.1(8) . . . .
N9 Ru2 N3 C16 -166.5(8) . . . .
N4 Ru2 N3 C16 50(6) . . . .
O1 Ru2 N3 C26 124.2(8) . . . .
N5 Ru2 N3 C26 -64.3(9) . . . .
O5 Ru2 N3 C26 -142.4(9) . . . .
N9 Ru2 N3 C26 13.0(9) . . . .
N4 Ru2 N3 C26 -131(6) . . . .
O1 Ru2 N4 C28 -97.9(8) . . . .
N5 Ru2 N4 C28 90.6(8) . . . .
O5 Ru2 N4 C28 168.7(8) . . . .
N3 Ru2 N4 C28 157(6) . . . .
N9 Ru2 N4 C28 13.3(8) . . . .
O1 Ru2 N4 C59 84.4(8) . . . .
N5 Ru2 N4 C59 -87.0(8) . . . .
O5 Ru2 N4 C59 -8.9(8) . . . .
N3 Ru2 N4 C59 -20(6) . . . .
N9 Ru2 N4 C59 -164.3(8) . . . .
O1 Ru2 N5 C14 -176.4(18) . . . .
O5 Ru2 N5 C14 -178.9(8) . . . .
N3 Ru2 N5 C14 95.4(8) . . . .
N9 Ru2 N5 C14 3.7(7) . . . .
N4 Ru2 N5 C14 -87.7(8) . . . .
O1 Ru2 N5 C13 2(3) . . . .
O5 Ru2 N5 C13 -0.9(7) . . . .
N3 Ru2 N5 C13 -86.6(7) . . . .
N9 Ru2 N5 C13 -178.3(8) . . . .
N4 Ru2 N5 C13 90.3(8) . . . .
O2 Ru3 N6 C11 99.1(8) . . . .
N10 Ru3 N6 C11 -90.3(9) . . . .
O9 Ru3 N6 C11 -168.2(9) . . . .
N7 Ru3 N6 C11 -145(4) . . . .
N8 Ru3 N6 C11 -12.6(9) . . . .
O2 Ru3 N6 C10 -84.8(8) . . . .
N10 Ru3 N6 C10 85.8(8) . . . .
O9 Ru3 N6 C10 7.9(8) . . . .
N7 Ru3 N6 C10 32(4) . . . .
N8 Ru3 N6 C10 163.5(8) . . . .
O2 Ru3 N7 C29 58.5(7) . . . .
N10 Ru3 N7 C29 -112.3(7) . . . .
O9 Ru3 N7 C29 -34.5(7) . . . .
N8 Ru3 N7 C29 170.0(7) . . . .
N6 Ru3 N7 C29 -58(4) . . . .
O2 Ru3 N7 C56 -119.0(8) . . . .
N10 Ru3 N7 C56 70.2(8) . . . .
O9 Ru3 N7 C56 148.0(8) . . . .
N8 Ru3 N7 C56 -7.5(8) . . . .
N6 Ru3 N7 C56 124(4) . . . .
O2 Ru3 N8 C22 1.8(10) . . . .
N10 Ru3 N8 C22 -176.1(9) . . . .
O9 Ru3 N8 C22 -174.3(8) . . . .
N7 Ru3 N8 C22 -87.0(9) . . . .
N6 Ru3 N8 C22 96.5(9) . . . .
O2 Ru3 N8 C23 -179.9(6) . . . .
N10 Ru3 N8 C23 2.1(7) . . . .
O9 Ru3 N8 C23 3.9(12) . . . .
N7 Ru3 N8 C23 91.2(7) . . . .
N6 Ru3 N8 C23 -85.2(7) . . . .
O1 Ru2 N9 C36 -2.9(10) . . . .
N5 Ru2 N9 C36 177.1(9) . . . .
O5 Ru2 N9 C36 171.0(8) . . . .
N3 Ru2 N9 C36 86.6(9) . . . .
N4 Ru2 N9 C36 -95.4(9) . . . .
O1 Ru2 N9 C43 176.9(7) . . . .
N5 Ru2 N9 C43 -3.2(7) . . . .
O5 Ru2 N9 C43 -9.3(12) . . . .
N3 Ru2 N9 C43 -93.7(7) . . . .
N4 Ru2 N9 C43 84.3(7) . . . .
O2 Ru3 N10 C39 -168.6(16) . . . .
O9 Ru3 N10 C39 -179.7(8) . . . .
N7 Ru3 N10 C39 -93.0(8) . . . .
N8 Ru3 N10 C39 -0.5(8) . . . .
N6 Ru3 N10 C39 90.9(8) . . . .
O2 Ru3 N10 C52 11(2) . . . .
O9 Ru3 N10 C52 0.1(7) . . . .
N7 Ru3 N10 C52 86.8(8) . . . .
N8 Ru3 N10 C52 179.3(8) . . . .
N6 Ru3 N10 C52 -89.3(8) . . . .
C6 N1 C1 C2 -2.9(14) . . . .
Ru1 N1 C1 C2 176.7(8) . . . .
N1 C1 C2 C8 2.0(16) . . . .
C46 N2 C3 C4 0.1(14) . . . .
Ru1 N2 C3 C4 179.6(8) . . . .
N2 C3 C4 C5 -1.4(16) . . . .
C3 C4 C5 C7 2.1(15) . . . .
C3 C4 C5 C20 -176.0(10) . . . .
C1 N1 C6 C9 0.9(14) . . . .
Ru1 N1 C6 C9 -178.7(7) . . . .
C4 C5 C7 C46 -1.5(15) . . . .
C20 C5 C7 C46 176.6(10) . . . .
C1 C2 C8 C9 0.9(15) . . . .
C1 C2 C8 C32 -178.8(10) . . . .
N1 C6 C9 C8 2.0(16) . . . .
C2 C8 C9 C6 -2.8(15) . . . .
C32 C8 C9 C6 176.8(10) . . . .
C11 N6 C10 C27 4.1(15) . . . .
Ru3 N6 C10 C27 -172.3(8) . . . .
C10 N6 C11 C12 -3.3(16) . . . .
Ru3 N6 C11 C12 173.0(9) . . . .
N6 C11 C12 C21 -0.3(18) . . . .
C14 N5 C13 C25 1.2(15) . . . .
Ru2 N5 C13 C25 -176.7(8) . . . .
C14 N5 C13 C35 179.4(9) . . . .
Ru2 N5 C13 C35 1.5(11) . . . .
C13 N5 C14 C15 -1.8(15) . . . .
Ru2 N5 C14 C15 176.1(7) . . . .
C13 N5 C14 C43 178.6(9) . . . .
Ru2 N5 C14 C43 -3.5(12) . . . .
N5 C14 C15 C19 1.6(15) . . . .
C43 C14 C15 C19 -178.9(10) . . . .
C26 N3 C16 C17 -0.9(15) . . . .
Ru2 N3 C16 C17 178.6(8) . . . .
N3 C16 C17 C34 -0.8(16) . . . .
C14 C15 C19 C25 -0.8(15) . . . .
C11 C12 C21 C27 3.2(17) . . . .
C11 C12 C21 C60 -179.1(11) . . . .
C23 N8 C22 C30 2.2(15) . . . .
Ru3 N8 C22 C30 -179.5(8) . . . .
C23 N8 C22 C38 -178.1(10) . . . .
Ru3 N8 C22 C38 0.2(15) . . . .
C22 N8 C23 C24 -5.5(14) . . . .
Ru3 N8 C23 C24 176.0(8) . . . .
C22 N8 C23 C39 175.1(9) . . . .
Ru3 N8 C23 C39 -3.4(11) . . . .
N8 C23 C24 C31 3.9(16) . . . .
C39 C23 C24 C31 -176.7(10) . . . .
N5 C13 C25 C19 -0.3(16) . . . .
C35 C13 C25 C19 -178.2(10) . . . .
C15 C19 C25 C13 0.2(16) . . . .
C16 N3 C26 C50 1.6(15) . . . .
Ru2 N3 C26 C50 -177.9(8) . . . .
C12 C21 C27 C10 -2.5(18) . . . .
C60 C21 C27 C10 179.9(11) . . . .
N6 C10 C27 C21 -1.2(18) . . . .
C59 N4 C28 C49 2.0(15) . . . .
Ru2 N4 C28 C49 -175.6(8) . . . .
C56 N7 C29 C51 -0.8(14) . . . .
Ru3 N7 C29 C51 -178.5(8) . . . .
N8 C22 C30 C31 2.4(17) . . . .
C38 C22 C30 C31 -177.2(11) . . . .
C22 C30 C31 C24 -4.1(17) . . . .
C23 C24 C31 C30 1.0(16) . . . .
C16 C17 C34 C50 1.9(16) . . . .
C16 C17 C34 C33 -179.2(10) . . . .
Ru2 O5 C35 O6 178.2(8) . . . .
Ru2 O5 C35 C13 0.7(12) . . . .
N5 C13 C35 O6 -178.9(10) . . . .
C25 C13 C35 O6 -0.9(18) . . . .
N5 C13 C35 O5 -1.4(13) . . . .
C25 C13 C35 O5 176.6(10) . . . .
C43 N9 C36 C37 -0.2(15) . . . .
Ru2 N9 C36 C37 179.5(8) . . . .
C43 N9 C36 C18 177.6(10) . . . .
Ru2 N9 C36 C18 -2.7(14) . . . .
O8 C18 C36 N9 -104.0(12) . . . .
O7 C18 C36 N9 76.3(12) . . . .
O8 C18 C36 C37 73.8(13) . . . .
O7 C18 C36 C37 -105.9(12) . . . .
N9 C36 C37 C45 -2.6(17) . . . .
C18 C36 C37 C45 179.7(11) . . . .
N8 C22 C38 O12 116.4(11) . . . .
C30 C22 C38 O12 -63.9(14) . . . .
N8 C22 C38 O11 -64.1(13) . . . .
C30 C22 C38 O11 115.6(12) . . . .
C52 N10 C39 C40 -1.3(15) . . . .
Ru3 N10 C39 C40 178.5(7) . . . .
C52 N10 C39 C23 179.0(9) . . . .
Ru3 N10 C39 C23 -1.2(12) . . . .
N8 C23 C39 N10 3.0(13) . . . .
C24 C23 C39 N10 -176.4(9) . . . .
N8 C23 C39 C40 -176.6(10) . . . .
C24 C23 C39 C40 3.9(17) . . . .
N10 C39 C40 C41 -0.4(16) . . . .
C23 C39 C40 C41 179.3(10) . . . .
C39 C40 C41 C42 3.0(16) . . . .
C40 C41 C42 C52 -4.0(16) . . . .
C36 N9 C43 C44 2.0(15) . . . .
Ru2 N9 C43 C44 -177.8(8) . . . .
C36 N9 C43 C14 -177.9(9) . . . .
Ru2 N9 C43 C14 2.4(11) . . . .
N5 C14 C43 C44 -179.3(10) . . . .
C15 C14 C43 C44 1.1(17) . . . .
N5 C14 C43 N9 0.6(13) . . . .
C15 C14 C43 N9 -179.0(10) . . . .
N9 C43 C44 C45 -1.0(16) . . . .
C14 C43 C44 C45 178.9(10) . . . .
C36 C37 C45 C44 3.6(17) . . . .
C43 C44 C45 C37 -2.0(16) . . . .
C3 N2 C46 C7 0.5(14) . . . .
Ru1 N2 C46 C7 -179.0(7) . . . .
C5 C7 C46 N2 0.2(15) . . . .
C59 C47 C48 C49 1.9(16) . . . .
C59 C47 C48 C58 176.7(10) . . . .
N4 C28 C49 C48 -1.3(17) . . . .
C47 C48 C49 C28 -0.7(16) . . . .
C58 C48 C49 C28 -175.6(10) . . . .
N3 C26 C50 C34 -0.5(17) . . . .
C17 C34 C50 C26 -1.3(17) . . . .
C33 C34 C50 C26 179.8(11) . . . .
N7 C29 C51 C54 2.6(16) . . . .
C39 N10 C52 C42 0.3(15) . . . .
Ru3 N10 C52 C42 -179.5(8) . . . .
C39 N10 C52 C53 -177.3(9) . . . .
Ru3 N10 C52 C53 2.9(11) . . . .
C41 C42 C52 N10 2.4(16) . . . .
C41 C42 C52 C53 179.5(10) . . . .
Ru3 O9 C53 O10 -171.3(8) . . . .
Ru3 O9 C53 C52 6.4(12) . . . .
N10 C52 C53 O10 171.7(9) . . . .
C42 C52 C53 O10 -5.6(18) . . . .
N10 C52 C53 O9 -6.0(13) . . . .
C42 C52 C53 O9 176.6(10) . . . .
C29 C51 C54 C55 -3.7(15) . . . .
C29 C51 C54 C57 178.9(10) . . . .
C51 C54 C55 C56 3.1(15) . . . .
C57 C54 C55 C56 -179.4(9) . . . .
C29 N7 C56 C55 0.3(14) . . . .
Ru3 N7 C56 C55 177.8(7) . . . .
C54 C55 C56 N7 -1.5(15) . . . .
C28 N4 C59 C47 -0.9(15) . . . .
Ru2 N4 C59 C47 176.9(8) . . . .
C48 C47 C59 N4 -1.1(17) . . . .
